data_4026649
loop_
_publ_author_name
'Yonghao Zheng'
'Andrei S. Batsanov'
'Vygintas Jankus'
'Fernando B. Dias'
'Martin R. Bryce'
'Andrew P. Monkman'

_publ_contact_author 'Andrei S.Batsanov'
_publ_contact_author_email a.s.batsanov@durham.ac.uk
_publ_section_title
;
 Bipolar Molecules with High Triplet Energies: Synthesis, Photophysical,
 and Structural Properties
;
_journal_name_full 'Journal of Organic Chemistry'
_journal_page_first 8300
_journal_page_last 8310
_journal_paper_doi 10.1021/jo201488v
_journal_volume 76
_journal_year 2011
_chemical_formula_moiety 'C38 H41 N3 O'
_chemical_formula_sum 'C38 H41 N3 O'
_chemical_formula_weight 555.74
_chemical_melting_point 495.7(5)
_chemical_name_systematic ' 2-{4-(9H-carbazol-9-yl)phenyl}-5-(2,4,6-tert-butylphenyl)-1,3,4-oxadiazole'
_space_group_IT_number 33
_symmetry_cell_setting orthorhombic
_symmetry_space_group_name_Hall 'P 2c -2n'
_symmetry_space_group_name_H-M 'P n a 21'
_atom_sites_solution_hydrogens geom
_atom_sites_solution_primary direct
_atom_sites_solution_secondary difmap
_audit_creation_method SHELXL-97
_cell_angle_alpha 90.00
_cell_angle_beta 90.00
_cell_angle_gamma 90.00
_cell_formula_units_Z 4
_cell_length_a 11.8018(17)
_cell_length_b 8.7725(13)
_cell_length_c 30.605(5)
_cell_measurement_reflns_used 5313
_cell_measurement_temperature 120(2)
_cell_measurement_theta_max 26.78
_cell_measurement_theta_min 2.42
_cell_volume 3168.6(8)
_computing_molecular_graphics
;
 OLEX2: a complete structure solution, refinement and analysis program.
 Dolomanov et al., J. Appl. Cryst. (2009). 42, 339-341
;
_computing_publication_material
;
 OLEX2: a complete structure solution, refinement and analysis program.
 Dolomanov et al., J. Appl. Cryst. (2009). 42, 339-341
;
_computing_structure_refinement 'SHELXL-97 (Sheldrick, 1997)'
_computing_structure_solution 'SHELXS-97 (Sheldrick, 1990)/Bruker'
_diffrn_ambient_temperature 120(2)
_diffrn_detector_area_resol_mean 8.0
_diffrn_measured_fraction_theta_full 0.999
_diffrn_measured_fraction_theta_max 0.999
_diffrn_measurement_device_type 'Siemens SMART 1000 CCD area detector'
_diffrn_measurement_method '\w scans'
_diffrn_orient_matrix_UB_11 -0.099507
_diffrn_orient_matrix_UB_12 -0.016749
_diffrn_orient_matrix_UB_13 -0.014385
_diffrn_orient_matrix_UB_21 0.051723
_diffrn_orient_matrix_UB_22 -0.054448
_diffrn_orient_matrix_UB_23 -0.020007
_diffrn_orient_matrix_UB_31 -0.01878
_diffrn_orient_matrix_UB_32 -0.062209
_diffrn_orient_matrix_UB_33 0.021291
_diffrn_radiation_monochromator Parallel,graphite
_diffrn_radiation_source 'fine-focus sealed tube'
_diffrn_radiation_type 'Mo K\a'
_diffrn_radiation_wavelength 0.71073
_diffrn_reflns_av_R_equivalents 0.0880
_diffrn_reflns_av_sigmaI/netI 0.0465
_diffrn_reflns_limit_h_max 14
_diffrn_reflns_limit_h_min -14
_diffrn_reflns_limit_k_max 10
_diffrn_reflns_limit_k_min -10
_diffrn_reflns_limit_l_max 36
_diffrn_reflns_limit_l_min -36
_diffrn_reflns_number 23732
_diffrn_reflns_theta_full 25.00
_diffrn_reflns_theta_max 25.00
_diffrn_reflns_theta_min 2.42
_diffrn_source_current 35.0
_diffrn_source_power 1.75
_diffrn_source_voltage 50.0
_diffrn_standards_number 0
_exptl_absorpt_coefficient_mu 0.070
_exptl_absorpt_correction_type none
_exptl_crystal_colour colorless
_exptl_crystal_density_diffrn 1.165
_exptl_crystal_description 'triangular plate'
_exptl_crystal_F_000 1192
_exptl_crystal_size_max 0.2
_exptl_crystal_size_mid 0.1
_exptl_crystal_size_min 0.04
_refine_diff_density_max 0.304
_refine_diff_density_min -0.222
_refine_diff_density_rms 0.046
_refine_ls_abs_structure_details 'undeterminable, all \Df" set to 0, Friedel equivalents merged'
_refine_ls_extinction_method none
_refine_ls_goodness_of_fit_ref 1.122
_refine_ls_hydrogen_treatment constr
_refine_ls_matrix_type full
_refine_ls_number_parameters 397
_refine_ls_number_reflns 2838
_refine_ls_number_restraints 1
_refine_ls_restrained_S_all 1.122
_refine_ls_R_factor_all 0.0681
_refine_ls_R_factor_gt 0.0529
_refine_ls_shift/su_max 0.000
_refine_ls_shift/su_mean 0.000
_refine_ls_structure_factor_coef Fsqd
_refine_ls_weighting_details
;
calc w=1/[\s^2^(Fo^2^)+(0.0500P)^2^+1.3342P] where P=(Fo^2^+2Fc^2^)/3
;
_refine_ls_weighting_scheme calc
_refine_ls_wR_factor_gt 0.1119
_refine_ls_wR_factor_ref 0.1186
_reflns_Friedel_coverage 0.96
_reflns_number_gt 2342
_reflns_number_total 2838
_reflns_threshold_expression I>2\s(I)
_cod_data_source_file jo201488v_si_002_3.cif
_cod_data_source_block 5d
_cod_original_cell_volume 3168.5(8)
_cod_database_code 4026649

loop_
_symmetry_equiv_pos_as_xyz
'x, y, z'
'-x, -y, z+1/2'
'-x+1/2, y+1/2, z+1/2'
'x+1/2, -y+1/2, z'

loop_
_atom_site_label
_atom_site_type_symbol
_atom_site_fract_x
_atom_site_fract_y
_atom_site_fract_z
_atom_site_U_iso_or_equiv
_atom_site_adp_type
_atom_site_occupancy
_atom_site_symmetry_multiplicity
_atom_site_calc_flag
_atom_site_refinement_flags
O O 0.2826(2) 0.7588(3) 0.20652(9) 0.0222(6) Uani 1 1 d .
N1 N 0.4403(3) 0.8947(4) 0.21358(12) 0.0247(8) Uani 1 1 d .
N2 N 0.4337(3) 0.7922(4) 0.24906(12) 0.0265(9) Uani 1 1 d .
N3 N 0.1611(3) 0.2840(5) 0.36160(13) 0.0307(9) Uani 1 1 d .
C1 C 0.3512(3) 0.8734(4) 0.18990(13) 0.0184(9) Uani 1 1 d .
C2 C 0.3413(3) 0.7164(5) 0.24362(13) 0.0206(9) Uani 1 1 d .
C3 C 0.2947(3) 0.6009(5) 0.27242(14) 0.0205(9) Uani 1 1 d .
C4 C 0.1797(4) 0.5712(5) 0.27315(15) 0.0245(10) Uani 1 1 d .
H4 H 0.1319 0.6212 0.2537 0.029 Uiso 1 1 d R
C5 C 0.1353(4) 0.4683(5) 0.30269(15) 0.0262(10) Uani 1 1 d .
H5 H 0.0578 0.4491 0.3030 0.031 Uiso 1 1 d R
C6 C 0.2059(4) 0.3936(5) 0.33165(15) 0.0256(10) Uani 1 1 d .
C7 C 0.3221(4) 0.4232(5) 0.33145(15) 0.0259(10) Uani 1 1 d .
H7 H 0.3695 0.3734 0.3511 0.031 Uiso 1 1 d R
C8 C 0.3660(4) 0.5265(5) 0.30222(14) 0.0232(10) Uani 1 1 d .
H8 H 0.4433 0.5472 0.3022 0.028 Uiso 1 1 d R
C9 C 0.0724(4) 0.3099(6) 0.39059(15) 0.0305(11) Uani 1 1 d .
C10 C 0.0153(4) 0.4431(6) 0.40123(16) 0.0383(12) Uani 1 1 d .
H10 H 0.0350 0.5353 0.3883 0.046 Uiso 1 1 d R
C11 C -0.0712(4) 0.4354(7) 0.43150(16) 0.0455(14) Uani 1 1 d .
H11 H -0.1111 0.5234 0.4386 0.055 Uiso 1 1 d R
C12 C -0.1000(5) 0.2966(7) 0.45161(16) 0.0494(15) Uani 1 1 d .
H12 H -0.1586 0.2941 0.4719 0.059 Uiso 1 1 d R
C13 C -0.0423(4) 0.1646(7) 0.44189(15) 0.0439(14) Uani 1 1 d .
H13 H -0.0616 0.0734 0.4555 0.053 Uiso 1 1 d R
C14 C 0.0455(4) 0.1694(6) 0.41103(14) 0.0343(12) Uani 1 1 d .
C15 C 0.1206(4) 0.0564(6) 0.39304(15) 0.0347(12) Uani 1 1 d .
C16 C 0.1329(5) -0.1018(6) 0.39895(17) 0.0462(14) Uani 1 1 d .
H16 H 0.0868 -0.1544 0.4184 0.055 Uiso 1 1 d R
C17 C 0.2150(6) -0.1767(6) 0.37518(17) 0.0493(15) Uani 1 1 d .
H17 H 0.2249 -0.2808 0.3794 0.059 Uiso 1 1 d R
C18 C 0.2829(5) -0.1021(6) 0.34528(15) 0.0417(13) Uani 1 1 d .
H18 H 0.3372 -0.1564 0.3297 0.050 Uiso 1 1 d R
C19 C 0.2705(4) 0.0528(5) 0.33831(15) 0.0330(11) Uani 1 1 d .
H19 H 0.3155 0.1033 0.3180 0.040 Uiso 1 1 d R
C20 C 0.1897(4) 0.1313(5) 0.36249(14) 0.0301(11) Uani 1 1 d .
C21 C 0.3196(3) 0.9506(4) 0.14899(13) 0.0173(9) Uani 1 1 d .
C22 C 0.3648(3) 0.8982(5) 0.10847(13) 0.0191(9) Uani 1 1 d .
C23 C 0.3344(3) 0.9767(5) 0.07073(14) 0.0216(9) Uani 1 1 d .
H23 H 0.3634 0.9432 0.0442 0.026 Uiso 1 1 d R
C24 C 0.2636(3) 1.1013(5) 0.07066(14) 0.0230(9) Uani 1 1 d .
C25 C 0.2231(3) 1.1514(5) 0.11089(14) 0.0232(9) Uani 1 1 d .
H25 H 0.1757 1.2361 0.1114 0.028 Uiso 1 1 d R
C26 C 0.2493(3) 1.0819(4) 0.15036(14) 0.0189(9) Uani 1 1 d .
C27 C 0.4517(4) 0.7657(5) 0.10460(15) 0.0280(10) Uani 1 1 d .
C28 C 0.4598(6) 0.7089(6) 0.05723(18) 0.0524(16) Uani 1 1 d .
H28A H 0.3855 0.6825 0.0469 0.038(8) Uiso 1 1 d R
H28B H 0.5078 0.6206 0.0560 0.038(8) Uiso 1 1 d R
H28C H 0.4909 0.7877 0.0391 0.038(8) Uiso 1 1 d R
C29 C 0.5689(4) 0.8247(6) 0.11844(19) 0.0455(15) Uani 1 1 d .
H29B H 0.5912 0.9070 0.0996 0.054(9) Uiso 1 1 d R
H29A H 0.6234 0.7438 0.1164 0.054(9) Uiso 1 1 d R
H29C H 0.5653 0.8604 0.1481 0.054(9) Uiso 1 1 d R
C30 C 0.4203(4) 0.6229(5) 0.13189(16) 0.0342(12) Uani 1 1 d .
H30B H 0.4662 0.5383 0.1228 0.039(8) Uiso 1 1 d R
H30A H 0.3418 0.5989 0.1274 0.039(8) Uiso 1 1 d R
H30C H 0.4334 0.6431 0.1623 0.039(8) Uiso 1 1 d R
C31 C 0.2329(4) 1.1890(5) 0.02899(14) 0.0268(10) Uani 1 1 d .
C32 C 0.2813(4) 1.1124(6) -0.01210(15) 0.0359(12) Uani 1 1 d .
H32A H 0.2514 1.0110 -0.0146 0.040(8) Uiso 1 1 d R
H32B H 0.3624 1.1079 -0.0100 0.040(8) Uiso 1 1 d R
H32C H 0.2604 1.1705 -0.0374 0.040(8) Uiso 1 1 d R
C33 C 0.2813(4) 1.3510(5) 0.03199(16) 0.0326(12) Uani 1 1 d .
H33B H 0.2665 1.4043 0.0052 0.038(8) Uiso 1 1 d R
H33A H 0.3616 1.3460 0.0368 0.038(8) Uiso 1 1 d R
H33C H 0.2460 1.4040 0.0558 0.038(8) Uiso 1 1 d R
C34 C 0.1036(3) 1.1999(6) 0.02459(15) 0.0306(11) Uani 1 1 d .
H34A H 0.0723 1.0992 0.0220 0.042(8) Uiso 1 1 d R
H34B H 0.0848 1.2581 -0.0010 0.042(8) Uiso 1 1 d R
H34C H 0.0727 1.2489 0.0500 0.042(8) Uiso 1 1 d R
C35 C 0.2071(3) 1.1569(5) 0.19294(13) 0.0219(9) Uani 1 1 d .
C36 C 0.3075(4) 1.2362(6) 0.21509(16) 0.0326(11) Uani 1 1 d .
H36B H 0.3378 1.3124 0.1959 0.041(8) Uiso 1 1 d R
H36A H 0.3651 1.1624 0.2216 0.041(8) Uiso 1 1 d R
H36C H 0.2825 1.2836 0.2417 0.041(8) Uiso 1 1 d R
C37 C 0.1188(4) 1.2830(6) 0.18378(16) 0.0360(12) Uani 1 1 d .
H37A H 0.0550 1.2398 0.1688 0.037(8) Uiso 1 1 d R
H37B H 0.1526 1.3607 0.1660 0.037(8) Uiso 1 1 d R
H37C H 0.0940 1.3268 0.2109 0.037(8) Uiso 1 1 d R
C38 C 0.1508(4) 1.0476(6) 0.22548(15) 0.0327(11) Uani 1 1 d .
H38B H 0.2074 0.9830 0.2383 0.041(8) Uiso 1 1 d R
H38A H 0.0959 0.9861 0.2105 0.041(8) Uiso 1 1 d R
H38C H 0.1139 1.1053 0.2480 0.041(8) Uiso 1 1 d R

loop_
_atom_site_aniso_label
_atom_site_aniso_U_11
_atom_site_aniso_U_22
_atom_site_aniso_U_33
_atom_site_aniso_U_23
_atom_site_aniso_U_13
_atom_site_aniso_U_12
O 0.0245(15) 0.0209(16) 0.0212(14) 0.0063(12) -0.0003(13) 0.0046(12)
N1 0.0234(19) 0.025(2) 0.0257(19) 0.0073(16) -0.0054(16) -0.0014(16)
N2 0.027(2) 0.023(2) 0.030(2) 0.0082(17) -0.0109(16) -0.0057(16)
N3 0.033(2) 0.028(2) 0.030(2) 0.0029(18) 0.0039(18) -0.0058(18)
C1 0.018(2) 0.012(2) 0.026(2) -0.0012(17) 0.0006(18) 0.0012(16)
C2 0.022(2) 0.020(2) 0.020(2) 0.0026(19) -0.0062(19) 0.0058(18)
C3 0.020(2) 0.018(2) 0.023(2) -0.0023(18) -0.0061(18) 0.0021(18)
C4 0.020(2) 0.028(3) 0.025(2) 0.002(2) -0.0049(19) 0.0023(19)
C5 0.018(2) 0.029(2) 0.032(2) 0.000(2) -0.0038(19) -0.0042(19)
C6 0.031(2) 0.020(2) 0.026(2) 0.0022(19) 0.003(2) -0.002(2)
C7 0.029(2) 0.022(2) 0.027(2) 0.000(2) -0.007(2) 0.001(2)
C8 0.021(2) 0.018(2) 0.031(2) -0.002(2) -0.0041(19) -0.0001(18)
C9 0.030(3) 0.041(3) 0.021(2) 0.000(2) -0.007(2) -0.006(2)
C10 0.036(3) 0.048(3) 0.032(3) 0.008(2) 0.000(2) -0.002(2)
C11 0.036(3) 0.065(4) 0.035(3) -0.001(3) -0.004(2) 0.009(3)
C12 0.046(3) 0.079(5) 0.023(3) 0.005(3) 0.006(2) 0.003(3)
C13 0.047(3) 0.061(4) 0.023(3) 0.012(3) -0.005(2) -0.020(3)
C14 0.036(3) 0.047(3) 0.019(2) 0.007(2) -0.007(2) -0.015(2)
C15 0.047(3) 0.037(3) 0.020(2) 0.006(2) -0.010(2) -0.012(2)
C16 0.070(4) 0.033(3) 0.036(3) 0.009(3) -0.008(3) -0.021(3)
C17 0.088(5) 0.028(3) 0.032(3) 0.001(2) -0.014(3) -0.005(3)
C18 0.071(4) 0.033(3) 0.021(2) -0.001(2) -0.003(2) 0.002(3)
C19 0.051(3) 0.026(2) 0.023(2) 0.004(2) -0.002(2) 0.000(2)
C20 0.040(3) 0.029(3) 0.021(2) 0.002(2) -0.011(2) -0.009(2)
C21 0.0125(19) 0.018(2) 0.021(2) 0.0016(18) -0.0013(17) -0.0018(16)
C22 0.019(2) 0.018(2) 0.021(2) -0.0005(18) 0.0026(18) -0.0032(17)
C23 0.017(2) 0.027(2) 0.021(2) -0.0001(19) 0.0068(18) -0.0023(18)
C24 0.016(2) 0.025(2) 0.028(2) 0.001(2) -0.0026(19) -0.0030(18)
C25 0.019(2) 0.020(2) 0.031(2) 0.002(2) -0.0019(19) 0.0029(18)
C26 0.0144(19) 0.017(2) 0.026(2) 0.002(2) -0.0017(18) -0.0025(16)
C27 0.029(2) 0.024(2) 0.031(2) 0.001(2) 0.004(2) 0.012(2)
C28 0.090(5) 0.029(3) 0.039(3) -0.003(3) 0.013(3) 0.027(3)
C29 0.026(3) 0.041(3) 0.070(4) 0.010(3) 0.016(3) 0.013(2)
C30 0.048(3) 0.020(2) 0.035(3) 0.001(2) -0.003(2) 0.007(2)
C31 0.024(2) 0.031(3) 0.026(2) 0.005(2) -0.0006(19) -0.006(2)
C32 0.036(3) 0.048(3) 0.024(2) 0.009(2) -0.003(2) -0.001(2)
C33 0.027(2) 0.033(3) 0.039(3) 0.014(2) -0.005(2) -0.003(2)
C34 0.023(2) 0.035(3) 0.034(3) 0.011(2) -0.009(2) -0.005(2)
C35 0.022(2) 0.023(2) 0.022(2) -0.0004(18) -0.0035(18) 0.0024(17)
C36 0.033(3) 0.028(3) 0.037(3) -0.005(2) 0.003(2) 0.001(2)
C37 0.036(3) 0.042(3) 0.030(3) -0.006(2) -0.001(2) 0.017(2)
C38 0.031(3) 0.037(3) 0.030(2) -0.005(2) 0.009(2) -0.004(2)

loop_
_atom_type_symbol
_atom_type_description
_atom_type_scat_dispersion_real
_atom_type_scat_dispersion_imag
_atom_type_scat_source
C C 0.0033 0.0000 'International Tables Vol C Tables 4.2.6.8 and 6.1.1.4'
H H 0.0000 0.0000 'International Tables Vol C Tables 4.2.6.8 and 6.1.1.4'
N N 0.0061 0.0000 'International Tables Vol C Tables 4.2.6.8 and 6.1.1.4'
O O 0.0106 0.0000 'International Tables Vol C Tables 4.2.6.8 and 6.1.1.4'

loop_
_geom_angle_atom_site_label_1
_geom_angle_atom_site_label_2
_geom_angle_atom_site_label_3
_geom_angle
C2 O C1 101.8(3)
C1 N1 N2 107.2(3)
C2 N2 N1 106.0(3)
C20 N3 C9 109.2(4)
C20 N3 C6 125.0(4)
C9 N3 C6 125.3(4)
N1 C1 O 112.0(3)
N1 C1 C21 128.2(4)
O C1 C21 119.8(3)
N2 C2 O 113.0(4)
N2 C2 C3 127.1(4)
O C2 C3 119.9(3)
C4 C3 C8 119.4(4)
C4 C3 C2 120.9(4)
C8 C3 C2 119.5(4)
C5 C4 C3 120.4(4)
C5 C4 H4 119.8
C3 C4 H4 119.8
C4 C5 C6 120.1(4)
C4 C5 H5 119.9
C6 C5 H5 120.0
C5 C6 C7 120.1(4)
C5 C6 N3 120.5(4)
C7 C6 N3 119.4(4)
C8 C7 C6 119.7(4)
C8 C7 H7 120.2
C6 C7 H7 120.1
C7 C8 C3 120.3(4)
C7 C8 H8 119.9
C3 C8 H8 119.8
C10 C9 N3 130.7(4)
C10 C9 C14 121.3(4)
N3 C9 C14 107.9(4)
C11 C10 C9 118.4(5)
C11 C10 H10 120.9
C9 C10 H10 120.7
C10 C11 C12 121.0(5)
C10 C11 H11 119.4
C12 C11 H11 119.6
C13 C12 C11 121.0(5)
C13 C12 H12 119.5
C11 C12 H12 119.5
C12 C13 C14 119.1(5)
C12 C13 H13 120.4
C14 C13 H13 120.5
C13 C14 C9 119.2(5)
C13 C14 C15 133.8(5)
C9 C14 C15 107.0(4)
C20 C15 C16 119.1(5)
C20 C15 C14 106.9(4)
C16 C15 C14 134.0(5)
C17 C16 C15 118.4(5)
C17 C16 H16 120.9
C15 C16 H16 120.8
C16 C17 C18 122.1(5)
C16 C17 H17 118.9
C18 C17 H17 119.0
C17 C18 C19 120.4(5)
C17 C18 H18 119.8
C19 C18 H18 119.8
C18 C19 C20 118.5(5)
C18 C19 H19 120.7
C20 C19 H19 120.8
N3 C20 C19 129.6(4)
N3 C20 C15 108.9(4)
C19 C20 C15 121.4(4)
C26 C21 C22 120.4(4)
C26 C21 C1 119.8(4)
C22 C21 C1 119.8(3)
C23 C22 C21 117.8(4)
C23 C22 C27 118.5(4)
C21 C22 C27 123.6(4)
C24 C23 C22 123.4(4)
C24 C23 H23 118.3
C22 C23 H23 118.3
C23 C24 C25 117.2(4)
C23 C24 C31 122.9(4)
C25 C24 C31 119.8(4)
C26 C25 C24 123.7(4)
C26 C25 H25 118.1
C24 C25 H25 118.2
C25 C26 C21 117.4(4)
C25 C26 C35 118.5(3)
C21 C26 C35 124.0(4)
C28 C27 C29 108.3(4)
C28 C27 C30 105.1(4)
C29 C27 C30 109.8(4)
C28 C27 C22 110.8(4)
C29 C27 C22 108.7(4)
C30 C27 C22 113.9(4)
C27 C28 H28A 109.3
C27 C28 H28B 109.5
H28A C28 H28B 109.5
C27 C28 H28C 109.6
H28A C28 H28C 109.5
H28B C28 H28C 109.5
C27 C29 H29B 109.6
C27 C29 H29A 109.6
H29B C29 H29A 109.5
C27 C29 H29C 109.3
H29B C29 H29C 109.5
H29A C29 H29C 109.5
C27 C30 H30B 109.5
C27 C30 H30A 109.4
H30B C30 H30A 109.5
C27 C30 H30C 109.6
H30B C30 H30C 109.5
H30A C30 H30C 109.5
C24 C31 C33 109.1(4)
C24 C31 C34 109.8(3)
C33 C31 C34 108.5(4)
C24 C31 C32 112.0(4)
C33 C31 C32 108.4(4)
C34 C31 C32 109.0(4)
C31 C32 H32A 109.5
C31 C32 H32B 109.5
H32A C32 H32B 109.5
C31 C32 H32C 109.5
H32A C32 H32C 109.5
H32B C32 H32C 109.5
C31 C33 H33B 109.5
C31 C33 H33A 109.6
H33B C33 H33A 109.5
C31 C33 H33C 109.4
H33B C33 H33C 109.5
H33A C33 H33C 109.5
C31 C34 H34A 109.4
C31 C34 H34B 109.5
H34A C34 H34B 109.4
C31 C34 H34C 109.5
H34A C34 H34C 109.5
H34B C34 H34C 109.5
C36 C35 C38 109.4(4)
C36 C35 C26 108.5(3)
C38 C35 C26 115.0(4)
C36 C35 C37 106.0(4)
C38 C35 C37 105.9(4)
C26 C35 C37 111.7(3)
C35 C36 H36B 109.5
C35 C36 H36A 109.5
H36B C36 H36A 109.5
C35 C36 H36C 109.5
H36B C36 H36C 109.5
H36A C36 H36C 109.4
C35 C37 H37A 109.5
C35 C37 H37B 109.4
H37A C37 H37B 109.5
C35 C37 H37C 109.6
H37A C37 H37C 109.5
H37B C37 H37C 109.5
C35 C38 H38B 109.4
C35 C38 H38A 109.5
H38B C38 H38A 109.5
C35 C38 H38C 109.5
H38B C38 H38C 109.5
H38A C38 H38C 109.5

loop_
_geom_bond_atom_site_label_1
_geom_bond_atom_site_label_2
_geom_bond_distance
O C2 1.381(5)
O C1 1.387(5)
N1 C1 1.290(5)
N1 N2 1.412(5)
N2 C2 1.289(5)
N3 C20 1.382(6)
N3 C9 1.391(6)
N3 C6 1.430(6)
C1 C21 1.472(6)
C2 C3 1.451(6)
C3 C4 1.382(6)
C3 C8 1.402(6)
C4 C5 1.381(6)
C4 H4 0.9299
C5 C6 1.382(6)
C5 H5 0.9300
C6 C7 1.395(6)
C7 C8 1.375(6)
C7 H7 0.9301
C8 H8 0.9301
C9 C10 1.388(7)
C9 C14 1.418(7)
C10 C11 1.380(7)
C10 H10 0.9301
C11 C12 1.406(8)
C11 H11 0.9302
C12 C13 1.375(8)
C12 H12 0.9303
C13 C14 1.403(7)
C13 H13 0.9303
C14 C15 1.439(7)
C15 C20 1.404(7)
C15 C16 1.407(7)
C16 C17 1.377(8)
C16 H16 0.9300
C17 C18 1.382(8)
C17 H17 0.9300
C18 C19 1.383(7)
C18 H18 0.9300
C19 C20 1.389(7)
C19 H19 0.9300
C21 C26 1.420(5)
C21 C22 1.426(6)
C22 C23 1.392(6)
C22 C27 1.555(6)
C23 C24 1.376(6)
C23 H23 0.9298
C24 C25 1.392(6)
C24 C31 1.532(6)
C25 C26 1.388(6)
C25 H25 0.9300
C26 C35 1.542(6)
C27 C28 1.536(7)
C27 C29 1.537(7)
C27 C30 1.550(6)
C28 H28A 0.9600
C28 H28B 0.9602
C28 H28C 0.9601
C29 H29B 0.9599
C29 H29A 0.9599
C29 H29C 0.9600
C30 H30B 0.9602
C30 H30A 0.9602
C30 H30C 0.9594
C31 C33 1.534(7)
C31 C34 1.536(6)
C31 C32 1.536(6)
C32 H32A 0.9600
C32 H32B 0.9600
C32 H32C 0.9599
C33 H33B 0.9597
C33 H33A 0.9601
C33 H33C 0.9598
C34 H34A 0.9600
C34 H34B 0.9606
C34 H34C 0.9600
C35 C36 1.532(6)
C35 C38 1.534(6)
C35 C37 1.546(6)
C36 H36B 0.9599
C36 H36A 0.9603
C36 H36C 0.9601
C37 H37A 0.9600
C37 H37B 0.9599
C37 H37C 0.9602
C38 H38B 0.9600
C38 H38A 0.9599
C38 H38C 0.9599

loop_
_cod_related_entry_id
_cod_related_entry_database
_cod_related_entry_code
1 ChemSpider 30659416
